data_1549861
loop_
_publ_author_name
'Das, Deb Kumar'
'Kumar Pampana, V. Kishore'
'Hwang, Kuo Chu'

_publ_section_title
;
 Copper catalyzed photoredox synthesis of \a-keto esters, quinoxaline, and
 naphthoquinone: controlled oxidation of terminal alkynes to glyoxals.
;
_journal_issue 37
_journal_name_full 'Chemical science'
_journal_page_first 7318
_journal_page_last 7326
_journal_paper_doi 10.1039/c8sc03447h
_journal_volume 9
_journal_year 2018
_chemical_formula_sum 'C12 H12 Cu N2 O6'
_chemical_formula_weight 343.78
_space_group_crystal_system triclinic
_space_group_IT_number 2
_space_group_name_Hall '-P 1'
_space_group_name_H-M_alt 'P -1'
_symmetry_space_group_name_Hall '-P 1'
_symmetry_space_group_name_H-M 'P -1'
_atom_sites_solution_hydrogens mixed
_audit_creation_method SHELXL-2014/6
_audit_update_record
;
2018-06-05 deposited with the CCDC.
2018-08-29 downloaded from the CCDC.
;
_cell_angle_alpha 76.038(2)
_cell_angle_beta 85.125(2)
_cell_angle_gamma 72.2290(10)
_cell_formula_units_Z 1
_cell_length_a 5.0866(4)
_cell_length_b 7.5068(5)
_cell_length_c 9.0684(6)
_cell_measurement_reflns_used 4579
_cell_measurement_temperature 99(2)
_cell_measurement_theta_max 26.7016
_cell_measurement_theta_min 2.9258
_cell_volume 319.98(4)
_computing_cell_refinement 'SAINT V8.34A (Bruker AXS Inc., 2013)'
_computing_data_collection 'Bruker APEX2'
_computing_data_reduction 'SAINT V8.34A (Bruker AXS Inc., 2013)'
_computing_molecular_graphics 'Bruker SHELXTL'
_computing_publication_material 'Bruker SHELXTL'
_computing_structure_refinement 'SHELXL-2014/6 (Sheldrick, 2014)'
_diffrn_ambient_temperature 99(2)
_diffrn_detector_area_resol_mean 8.3333
_diffrn_measured_fraction_theta_full 0.994
_diffrn_measured_fraction_theta_max 0.990
_diffrn_measurement_device_type 'Bruker APEX-II CCD'
_diffrn_measurement_method '\f and \w scans'
_diffrn_radiation_type MoK\a
_diffrn_radiation_wavelength 0.71073
_diffrn_reflns_av_R_equivalents 0.0132
_diffrn_reflns_av_unetI/netI 0.0117
_diffrn_reflns_Laue_measured_fraction_full 0.994
_diffrn_reflns_Laue_measured_fraction_max 0.990
_diffrn_reflns_limit_h_max 4
_diffrn_reflns_limit_h_min -6
_diffrn_reflns_limit_k_max 9
_diffrn_reflns_limit_k_min -9
_diffrn_reflns_limit_l_max 11
_diffrn_reflns_limit_l_min -11
_diffrn_reflns_number 5170
_diffrn_reflns_point_group_measured_fraction_full 0.994
_diffrn_reflns_point_group_measured_fraction_max 0.990
_diffrn_reflns_theta_full 25.242
_diffrn_reflns_theta_max 26.702
_diffrn_reflns_theta_min 2.926
_exptl_absorpt_coefficient_mu 1.738
_exptl_absorpt_correction_T_max 0.95
_exptl_absorpt_correction_T_min 0.78
_exptl_absorpt_correction_type multi-scan
_exptl_absorpt_process_details 'SADABS V2014/4 (Bruker AXS Inc.)'
_exptl_crystal_colour blue
_exptl_crystal_density_diffrn 1.784
_exptl_crystal_density_meas ?
_exptl_crystal_density_method 'not measured'
_exptl_crystal_description tabullar
_exptl_crystal_F_000 175
_exptl_crystal_size_max 0.15
_exptl_crystal_size_mid 0.12
_exptl_crystal_size_min 0.03
_refine_diff_density_max 0.394
_refine_diff_density_min -0.290
_refine_diff_density_rms 0.051
_refine_ls_extinction_method none
_refine_ls_goodness_of_fit_ref 1.160
_refine_ls_hydrogen_treatment constr
_refine_ls_matrix_type full
_refine_ls_number_parameters 98
_refine_ls_number_reflns 1351
_refine_ls_number_restraints 0
_refine_ls_restrained_S_all 1.160
_refine_ls_R_factor_all 0.0172
_refine_ls_R_factor_gt 0.0172
_refine_ls_shift/su_max 0.000
_refine_ls_shift/su_mean 0.000
_refine_ls_structure_factor_coef Fsqd
_refine_ls_weighting_details 'w=1/[\s^2^(Fo^2^)+(0.0118P)^2^+0.2585P] where P=(Fo^2^+2Fc^2^)/3'
_refine_ls_weighting_scheme calc
_refine_ls_wR_factor_gt 0.0442
_refine_ls_wR_factor_ref 0.0442
_reflns_Friedel_coverage 0.000
_reflns_number_gt 1349
_reflns_number_total 1351
_reflns_threshold_expression 'I > 2\s(I)'
_cod_data_source_file c8sc03447h2.cif
_cod_data_source_block mo_170824lt_0m_a
_cod_depositor_comments
;
The following automatic conversions were performed:

'_exptl_crystal_density_meas' value 'not measured' was changed to '?'
- the value is perceived as not measured.

Automatic conversion script
Id: cif_fix_values 4973 2017-02-22 13:04:09Z antanas 

 Adding full bibliography for 1549859--1549861.cif.
;
_cod_database_code 1549861
_shelx_space_group_comment
;
The symmetry employed for this shelxl refinement is uniquely defined
by the following loop, which should always be used as a source of
symmetry information in preference to the above space-group names.
They are only intended as comments.
;
_shelxl_version_number 2014/6

loop_
_space_group_symop_operation_xyz
'x, y, z'
'-x, -y, -z'

loop_
_atom_site_label
_atom_site_type_symbol
_atom_site_fract_x
_atom_site_fract_y
_atom_site_fract_z
_atom_site_U_iso_or_equiv
_atom_site_adp_type
_atom_site_occupancy
_atom_site_site_symmetry_order
_atom_site_calc_flag
_atom_site_refinement_flags_posn
_atom_site_refinement_flags_adp
_atom_site_refinement_flags_occupancy
_atom_site_disorder_assembly
_atom_site_disorder_group
Cu1 Cu 1.0000 0.0000 0.5000 0.00901(8) Uani 1 2 d S . P . .
N1 N 0.7819(2) 0.22910(16) 0.35908(13) 0.0094(2) Uani 1 1 d . . . . .
O1 O 0.66908(19) 0.04237(14) 0.62701(11) 0.0109(2) Uani 1 1 d . . . . .
O2 O 0.22505(19) 0.21615(14) 0.61649(11) 0.0127(2) Uani 1 1 d . . . . .
O3 O 0.2312(3) 0.0579(2) 0.94147(13) 0.0293(3) Uani 1 1 d . . . . .
C1 C 0.4634(3) 0.17981(19) 0.56442(15) 0.0097(3) Uani 1 1 d . . . . .
C2 C 0.5270(3) 0.30047(19) 0.41425(15) 0.0093(3) Uani 1 1 d . . . . .
C3 C 0.3443(3) 0.4700(2) 0.33966(16) 0.0116(3) Uani 1 1 d . . . . .
H3 H 0.1646 0.5170 0.3800 0.014 Uiso 1 1 calc R U . . .
C4 C 0.4307(3) 0.5698(2) 0.20405(16) 0.0137(3) Uani 1 1 d . . . . .
H4 H 0.3120 0.6886 0.1513 0.016 Uiso 1 1 calc R U . . .
C5 C 0.6918(3) 0.4945(2) 0.14646(16) 0.0140(3) Uani 1 1 d . . . . .
H5 H 0.7530 0.5604 0.0534 0.017 Uiso 1 1 calc R U . . .
C6 C 0.8625(3) 0.3221(2) 0.22603(15) 0.0118(3) Uani 1 1 d . . . . .
H6 H 1.0399 0.2689 0.1856 0.014 Uiso 1 1 calc R U . . .
H7 H 0.2408 0.0891 0.8464 0.050 Uiso 1 1 d . . . . .
H8 H 0.1087 0.0190 0.9790 0.050 Uiso 0.5 1 d . . P A 1
H8' H 0.3881 0.0208 0.9714 0.050 Uiso 0.5 1 d . . P A 2

loop_
_atom_site_aniso_label
_atom_site_aniso_U_11
_atom_site_aniso_U_22
_atom_site_aniso_U_33
_atom_site_aniso_U_23
_atom_site_aniso_U_13
_atom_site_aniso_U_12
Cu1 0.00496(12) 0.00921(12) 0.00981(12) -0.00015(8) 0.00105(8) 0.00045(8)
N1 0.0074(5) 0.0100(5) 0.0111(5) -0.0033(4) -0.0001(4) -0.0024(4)
O1 0.0076(4) 0.0111(5) 0.0114(5) -0.0012(4) 0.0011(4) -0.0006(4)
O2 0.0073(4) 0.0146(5) 0.0144(5) -0.0039(4) 0.0027(4) -0.0009(4)
O3 0.0260(6) 0.0428(8) 0.0162(6) 0.0041(5) 0.0015(5) -0.0148(6)
C1 0.0097(6) 0.0091(6) 0.0117(6) -0.0051(5) -0.0003(5) -0.0025(5)
C2 0.0083(6) 0.0108(6) 0.0105(6) -0.0047(5) -0.0004(5) -0.0033(5)
C3 0.0093(6) 0.0114(6) 0.0144(6) -0.0056(5) -0.0016(5) -0.0012(5)
C4 0.0149(7) 0.0101(6) 0.0148(7) -0.0016(5) -0.0045(5) -0.0013(5)
C5 0.0163(7) 0.0147(7) 0.0110(6) -0.0004(5) -0.0008(5) -0.0064(6)
C6 0.0106(6) 0.0136(6) 0.0116(6) -0.0030(5) 0.0009(5) -0.0044(5)

loop_
_atom_type_symbol
_atom_type_description
_atom_type_scat_dispersion_real
_atom_type_scat_dispersion_imag
_atom_type_scat_source
C C 0.0033 0.0016 'International Tables Vol C Tables 4.2.6.8 and 6.1.1.4'
H H 0.0000 0.0000 'International Tables Vol C Tables 4.2.6.8 and 6.1.1.4'
N N 0.0061 0.0033 'International Tables Vol C Tables 4.2.6.8 and 6.1.1.4'
O O 0.0106 0.0060 'International Tables Vol C Tables 4.2.6.8 and 6.1.1.4'
Cu Cu 0.3201 1.2651 'International Tables Vol C Tables 4.2.6.8 and 6.1.1.4'

loop_
_geom_angle_atom_site_label_1
_geom_angle_atom_site_label_2
_geom_angle_atom_site_label_3
_geom_angle
_geom_angle_site_symmetry_1
_geom_angle_site_symmetry_3
O1 Cu1 O1 180.0 . 2_756
O1 Cu1 N1 96.11(4) . 2_756
O1 Cu1 N1 83.89(4) 2_756 2_756
O1 Cu1 N1 83.89(4) . .
O1 Cu1 N1 96.11(4) 2_756 .
N1 Cu1 N1 180.0 2_756 .
C6 N1 C2 119.62(12) . .
C6 N1 Cu1 128.11(9) . .
C2 N1 Cu1 112.14(9) . .
C1 O1 Cu1 114.33(8) . .
H7 O3 H8 118.5 . .
H7 O3 H8' 106.4 . .
O2 C1 O1 125.04(12) . .
O2 C1 C2 119.79(12) . .
O1 C1 C2 115.16(11) . .
N1 C2 C3 122.27(13) . .
N1 C2 C1 113.86(11) . .
C3 C2 C1 123.86(12) . .
C2 C3 C4 118.19(13) . .
C2 C3 H3 120.9 . .
C4 C3 H3 120.9 . .
C5 C4 C3 119.37(13) . .
C5 C4 H4 120.3 . .
C3 C4 H4 120.3 . .
C6 C5 C4 119.34(13) . .
C6 C5 H5 120.3 . .
C4 C5 H5 120.3 . .
N1 C6 C5 121.16(13) . .
N1 C6 H6 119.4 . .
C5 C6 H6 119.4 . .

loop_
_geom_bond_atom_site_label_1
_geom_bond_atom_site_label_2
_geom_bond_distance
_geom_bond_site_symmetry_2
Cu1 O1 1.9446(9) .
Cu1 O1 1.9446(9) 2_756
Cu1 N1 1.9589(11) 2_756
Cu1 N1 1.9589(11) .
N1 C6 1.3400(18) .
N1 C2 1.3469(17) .
O1 C1 1.2809(16) .
O2 C1 1.2369(16) .
O3 H7 0.8383 .
O3 H8 0.7852 .
O3 H8' 0.8081 .
C1 C2 1.5127(18) .
C2 C3 1.3819(19) .
C3 C4 1.390(2) .
C3 H3 0.9500 .
C4 C5 1.387(2) .
C4 H4 0.9500 .
C5 C6 1.385(2) .
C5 H5 0.9500 .
C6 H6 0.9500 .
